data_7239295
loop_
_publ_author_name
'Pan, Mingguang'
'Xue, Min'

_publ_section_title
;
 Pillar[5]arene derivatives with three different kinds of repeating units:
 first examples, crystal structures and selective preparation
;
_journal_issue 1
_journal_name_full 'RSC Adv.'
_journal_page_first 260
_journal_paper_doi 10.1039/C3RA44581J
_journal_volume 4
_journal_year 2014
_chemical_formula_moiety 'C51 H52 O18, C H2 Cl2'
_chemical_formula_sum 'C52 H54 Cl2 O18'
_chemical_formula_weight 1037.85
_space_group_IT_number 61
_space_group_name_Hall '-P 2ac 2ab'
_space_group_name_H-M_alt 'P b c a'
_symmetry_cell_setting orthorhombic
_symmetry_space_group_name_Hall '-P 2ac 2ab'
_symmetry_space_group_name_H-M 'P b c a'
_atom_sites_solution_hydrogens geom
_atom_sites_solution_primary direct
_atom_sites_solution_secondary difmap
_audit_creation_method SHELXL-97
_cell_angle_alpha 90.00
_cell_angle_beta 90.00
_cell_angle_gamma 90.00
_cell_formula_units_Z 8
_cell_length_a 21.1413(7)
_cell_length_b 19.5241(7)
_cell_length_c 24.0141(12)
_cell_measurement_reflns_used 6405
_cell_measurement_temperature 170(2)
_cell_measurement_theta_max 29.1903
_cell_measurement_theta_min 3.1238
_cell_volume 9912.2(7)
_computing_cell_refinement 'CrysAlis PRO (Agilent Technologies, 2011)'
_computing_data_collection 'CrysAlis PRO'
_computing_data_reduction 'CrysAlis PRO'
_computing_molecular_graphics 'OLEX2 (Dolomanov et al., 2009)'
_computing_publication_material OLEX2
_computing_structure_refinement 'SHELXL-97 (Sheldrick, 2008)'
_computing_structure_solution 'SHELXS-97 (Sheldrick, 2008)'
_diffrn_ambient_temperature 170(2)
_diffrn_detector_area_resol_mean 10.3592
_diffrn_measured_fraction_theta_full 0.962
_diffrn_measured_fraction_theta_max 0.962
_diffrn_measurement_device_type 'Xcalibur, Atlas, Gemini ultra'
_diffrn_measurement_method '\w scans'
_diffrn_radiation_monochromator graphite
_diffrn_radiation_source 'fine-focus sealed tube'
_diffrn_radiation_type MoK\a
_diffrn_radiation_wavelength 0.71073
_diffrn_reflns_av_R_equivalents 0.0448
_diffrn_reflns_av_sigmaI/netI 0.0451
_diffrn_reflns_limit_h_max 25
_diffrn_reflns_limit_h_min -20
_diffrn_reflns_limit_k_max 20
_diffrn_reflns_limit_k_min -23
_diffrn_reflns_limit_l_max 25
_diffrn_reflns_limit_l_min -28
_diffrn_reflns_number 29984
_diffrn_reflns_theta_full 25.35
_diffrn_reflns_theta_max 25.35
_diffrn_reflns_theta_min 3.29
_exptl_absorpt_coefficient_mu 0.208
_exptl_absorpt_correction_T_max 0.9290
_exptl_absorpt_correction_T_min 0.9069
_exptl_absorpt_correction_type multi-scan
_exptl_absorpt_process_details
;
CrysAlis PRO (Agilent Technologies, 2011) 
;
_exptl_crystal_colour yellow
_exptl_crystal_density_diffrn 1.391
_exptl_crystal_density_method 'not measured'
_exptl_crystal_description block
_exptl_crystal_F_000 4352
_exptl_crystal_size_max 0.48
_exptl_crystal_size_mid 0.42
_exptl_crystal_size_min 0.36
_refine_diff_density_max 0.813
_refine_diff_density_min -0.620
_refine_diff_density_rms 0.062
_refine_ls_extinction_method none
_refine_ls_goodness_of_fit_ref 1.054
_refine_ls_hydrogen_treatment constr
_refine_ls_matrix_type full
_refine_ls_number_parameters 657
_refine_ls_number_reflns 8735
_refine_ls_number_restraints 12
_refine_ls_restrained_S_all 1.070
_refine_ls_R_factor_all 0.1020
_refine_ls_R_factor_gt 0.0643
_refine_ls_shift/su_max 0.000
_refine_ls_shift/su_mean 0.000
_refine_ls_structure_factor_coef Fsqd
_refine_ls_weighting_details 'calc w=1/[\s^2^(Fo^2^)+(0.0681P)^2^+17.2671P] where P=(Fo^2^+2Fc^2^)/3'
_refine_ls_weighting_scheme calc
_refine_ls_wR_factor_gt 0.1617
_refine_ls_wR_factor_ref 0.1858
_reflns_number_gt 5766
_reflns_number_total 8735
_reflns_threshold_expression >2sigma(I)
_cod_data_source_file c3ra44581j.txt
_cod_data_source_block 130703_pmg_71_1
_cod_database_code 7239295

loop_
_symmetry_equiv_pos_as_xyz
'x, y, z'
'-x+1/2, -y, z+1/2'
'x+1/2, -y+1/2, -z'
'-x, y+1/2, -z+1/2'
'-x, -y, -z'
'x-1/2, y, -z-1/2'
'-x-1/2, y-1/2, z'
'x, -y-1/2, z-1/2'

loop_
_atom_site_label
_atom_site_type_symbol
_atom_site_fract_x
_atom_site_fract_y
_atom_site_fract_z
_atom_site_U_iso_or_equiv
_atom_site_adp_type
_atom_site_occupancy
_atom_site_symmetry_multiplicity
_atom_site_calc_flag
_atom_site_refinement_flags
Cl1 Cl 0.21893(7) 0.90535(7) 0.03685(6) 0.0750(4) Uani 1 1 d .
Cl2 Cl 0.27949(6) 0.80906(8) 0.11108(6) 0.0758(4) Uani 1 1 d .
O1 O 0.30972(12) 0.93639(12) 0.23561(11) 0.0379(6) Uani 1 1 d .
O2 O 0.25077(14) 1.05736(15) 0.23559(14) 0.0559(8) Uani 1 1 d .
O3 O 0.29657(16) 1.08478(16) 0.15486(16) 0.0701(10) Uani 1 1 d .
O4 O 0.41009(15) 0.67589(15) 0.23388(14) 0.0593(9) Uani 1 1 d .
O5 O 0.49507(16) 0.57668(19) 0.25305(19) 0.0863(13) Uani 1 1 d .
O6 O 0.42021(18) 0.51522(16) 0.29551(18) 0.0832(13) Uani 1 1 d .
O7 O 0.45084(14) 0.86535(14) 0.08068(13) 0.0491(7) Uani 1 1 d .
O8 O 0.40083(13) 0.60838(14) 0.02648(12) 0.0478(7) Uani 1 1 d .
O9 O 0.31844(10) 0.82540(13) -0.09180(11) 0.0372(6) Uani 1 1 d .
O10 O 0.16771(11) 0.60623(12) -0.03202(12) 0.0412(7) Uani 1 1 d .
O11 O 0.07794(11) 0.86610(11) -0.04062(10) 0.0300(6) Uani 1 1 d .
O12 O 0.04160(19) 1.0234(2) -0.09413(17) 0.0871(12) Uani 1 1 d .
O13 O 0.13206(17) 0.96764(15) -0.10056(14) 0.0669(10) Uani 1 1 d .
O14 O 0.04550(13) 0.68060(12) 0.13118(11) 0.0386(6) Uani 1 1 d .
O15 O -0.05271(13) 0.60554(17) 0.09088(14) 0.0610(9) Uani 1 1 d .
O16 O 0.0101(2) 0.51783(18) 0.0779(3) 0.142(3) Uani 1 1 d .
O17 O 0.09332(13) 0.93252(12) 0.15709(12) 0.0440(7) Uani 1 1 d .
O18 O 0.17109(12) 0.72043(12) 0.29266(11) 0.0376(6) Uani 1 1 d .
C1 C 0.24413(15) 0.83964(18) 0.29671(15) 0.0287(8) Uani 1 1 d .
H1A H 0.2470 0.8872 0.3109 0.034 Uiso 1 1 calc R
H1B H 0.2396 0.8088 0.3292 0.034 Uiso 1 1 calc R
C2 C 0.33575(15) 0.87129(17) 0.23433(15) 0.0291(8) Uani 1 1 d .
C3 C 0.30474(15) 0.82220(17) 0.26616(14) 0.0276(8) Uani 1 1 d .
C4 C 0.32989(16) 0.75666(18) 0.26709(16) 0.0332(8) Uani 1 1 d .
H4 H 0.3103 0.7224 0.2892 0.040 Uiso 1 1 calc R
C5 C 0.38334(17) 0.74020(19) 0.23620(16) 0.0354(9) Uani 1 1 d .
C6 C 0.41338(15) 0.78932(19) 0.20362(15) 0.0318(8) Uani 1 1 d .
C7 C 0.38929(16) 0.85500(19) 0.20346(16) 0.0339(9) Uani 1 1 d .
H7 H 0.4095 0.8895 0.1820 0.041 Uiso 1 1 calc R
C8 C 0.3274(2) 0.9824(2) 0.1941(2) 0.0487(11) Uani 1 1 d .
H8A H 0.3220 0.9611 0.1570 0.058 Uiso 1 1 calc R
H8B H 0.3724 0.9952 0.1986 0.058 Uiso 1 1 calc R
C9 C 0.28650(19) 1.0447(2) 0.1987(2) 0.0438(10) Uani 1 1 d .
C10 C 0.2628(3) 1.1493(3) 0.1531(3) 0.0854(19) Uani 1 1 d .
H10A H 0.2764 1.1756 0.1205 0.128 Uiso 1 1 calc R
H10B H 0.2719 1.1755 0.1870 0.128 Uiso 1 1 calc R
H10C H 0.2172 1.1405 0.1507 0.128 Uiso 1 1 calc R
C11 C 0.39466(18) 0.62815(19) 0.27507(19) 0.0432(10) Uani 1 1 d .
H11A H 0.3518 0.6094 0.2685 0.052 Uiso 1 1 calc R
H11B H 0.3955 0.6499 0.3123 0.052 Uiso 1 1 calc R
C12 C 0.4434(2) 0.5718(2) 0.2718(2) 0.0607(14) Uani 1 1 d U
C13 C 0.4613(3) 0.4567(3) 0.2980(4) 0.132(3) Uani 1 1 d U
H13A H 0.4829 0.4511 0.2622 0.198 Uiso 1 1 calc R
H13B H 0.4363 0.4156 0.3060 0.198 Uiso 1 1 calc R
H13C H 0.4927 0.4634 0.3275 0.198 Uiso 1 1 calc R
C14 C 0.46952(16) 0.7701(2) 0.16748(16) 0.0371(9) Uani 1 1 d .
H14A H 0.4989 0.8095 0.1650 0.045 Uiso 1 1 calc R
H14B H 0.4925 0.7314 0.1847 0.045 Uiso 1 1 calc R
C15 C 0.43903(15) 0.80580(19) 0.06824(17) 0.0339(9) Uani 1 1 d .
C16 C 0.44810(14) 0.75012(19) 0.10978(16) 0.0305(8) Uani 1 1 d .
C17 C 0.43606(16) 0.68575(19) 0.09394(16) 0.0341(9) Uani 1 1 d .
H17 H 0.4428 0.6499 0.1200 0.041 Uiso 1 1 calc R
C18 C 0.41287(15) 0.66801(19) 0.03805(17) 0.0341(9) Uani 1 1 d .
C19 C 0.40468(14) 0.72390(18) -0.00302(16) 0.0305(8) Uani 1 1 d .
C20 C 0.41684(15) 0.78793(19) 0.01229(16) 0.0323(8) Uani 1 1 d .
H20 H 0.4109 0.8236 -0.0141 0.039 Uiso 1 1 calc R
C21 C 0.38099(15) 0.7060(2) -0.06055(16) 0.0336(9) Uani 1 1 d .
H21A H 0.3940 0.6587 -0.0701 0.040 Uiso 1 1 calc R
H21B H 0.3998 0.7375 -0.0882 0.040 Uiso 1 1 calc R
C22 C 0.27950(15) 0.77182(17) -0.07749(15) 0.0279(8) Uani 1 1 d .
C23 C 0.30898(15) 0.71159(18) -0.06234(15) 0.0293(8) Uani 1 1 d .
C24 C 0.27203(16) 0.65574(18) -0.04678(15) 0.0314(8) Uani 1 1 d .
H24 H 0.2918 0.6142 -0.0357 0.038 Uiso 1 1 calc R
C25 C 0.20639(15) 0.66014(17) -0.04728(15) 0.0282(8) Uani 1 1 d .
C26 C 0.17663(14) 0.72043(17) -0.06365(14) 0.0239(7) Uani 1 1 d .
C27 C 0.21384(15) 0.77598(17) -0.07845(14) 0.0258(7) Uani 1 1 d .
H27 H 0.1942 0.8176 -0.0894 0.031 Uiso 1 1 calc R
C28 C 0.28979(18) 0.88714(19) -0.1100(2) 0.0457(10) Uani 1 1 d .
H28A H 0.2653 0.8784 -0.1439 0.069 Uiso 1 1 calc R
H28B H 0.3226 0.9212 -0.1178 0.069 Uiso 1 1 calc R
H28C H 0.2616 0.9045 -0.0808 0.069 Uiso 1 1 calc R
C29 C 0.1976(2) 0.5480(2) -0.0085(2) 0.0624(14) Uani 1 1 d .
H29A H 0.2261 0.5274 -0.0361 0.094 Uiso 1 1 calc R
H29B H 0.1654 0.5144 0.0024 0.094 Uiso 1 1 calc R
H29C H 0.2219 0.5618 0.0243 0.094 Uiso 1 1 calc R
C30 C 0.10507(14) 0.72753(17) -0.06454(15) 0.0254(7) Uani 1 1 d .
H30A H 0.0927 0.7608 -0.0937 0.030 Uiso 1 1 calc R
H30B H 0.0858 0.6828 -0.0739 0.030 Uiso 1 1 calc R
C31 C 0.06753(13) 0.82030(16) 0.00262(14) 0.0231(7) Uani 1 1 d .
C32 C 0.08014(13) 0.75156(17) -0.00874(14) 0.0229(7) Uani 1 1 d .
C33 C 0.07130(14) 0.70434(16) 0.03398(15) 0.0255(8) Uani 1 1 d .
H33 H 0.0786 0.6571 0.0269 0.031 Uiso 1 1 calc R
C34 C 0.05221(15) 0.72457(17) 0.08625(15) 0.0263(8) Uani 1 1 d .
C35 C 0.03906(14) 0.79313(16) 0.09747(14) 0.0233(7) Uani 1 1 d .
C36 C 0.04638(14) 0.84018(17) 0.05468(14) 0.0241(7) Uani 1 1 d .
H36 H 0.0367 0.8870 0.0613 0.029 Uiso 1 1 calc R
C37 C 0.06289(18) 0.93568(17) -0.02928(16) 0.0352(9) Uani 1 1 d .
H37A H 0.0881 0.9519 0.0029 0.042 Uiso 1 1 calc R
H37B H 0.0175 0.9396 -0.0195 0.042 Uiso 1 1 calc R
C38 C 0.0767(2) 0.9792(2) -0.0790(2) 0.0503(11) Uani 1 1 d .
C39 C 0.1453(3) 1.0107(3) -0.1494(2) 0.090(2) Uani 1 1 d .
H39A H 0.1075 1.0133 -0.1728 0.135 Uiso 1 1 calc R
H39B H 0.1802 0.9906 -0.1708 0.135 Uiso 1 1 calc R
H39C H 0.1572 1.0568 -0.1371 0.135 Uiso 1 1 calc R
C40 C 0.05476(17) 0.61048(18) 0.12184(17) 0.0376(9) Uani 1 1 d .
H40A H 0.0630 0.5871 0.1577 0.045 Uiso 1 1 calc R
H40B H 0.0922 0.6038 0.0976 0.045 Uiso 1 1 calc R
C41 C -0.0030(2) 0.5793(2) 0.0944(2) 0.0542(12) Uani 1 1 d U
C42 C -0.0454(4) 0.4821(3) 0.0551(5) 0.172(4) Uani 1 1 d U
H42A H -0.0318 0.4500 0.0260 0.258 Uiso 1 1 calc R
H42B H -0.0747 0.5156 0.0391 0.258 Uiso 1 1 calc R
H42C H -0.0666 0.4567 0.0849 0.258 Uiso 1 1 calc R
C43 C 0.01955(14) 0.81582(18) 0.15540(14) 0.0268(8) Uani 1 1 d .
H43A H -0.0101 0.7819 0.1715 0.032 Uiso 1 1 calc R
H43B H -0.0026 0.8604 0.1531 0.032 Uiso 1 1 calc R
C44 C 0.11393(16) 0.88155(17) 0.19220(15) 0.0291(8) Uani 1 1 d .
C45 C 0.07702(14) 0.82261(17) 0.19288(14) 0.0242(7) Uani 1 1 d .
C46 C 0.09547(15) 0.76914(17) 0.22731(14) 0.0259(7) Uani 1 1 d .
H46 H 0.0706 0.7287 0.2286 0.031 Uiso 1 1 calc R
C47 C 0.14962(15) 0.77353(17) 0.25992(14) 0.0263(7) Uani 1 1 d .
C48 C 0.18567(15) 0.83314(17) 0.26019(14) 0.0251(7) Uani 1 1 d .
C49 C 0.16687(16) 0.88678(18) 0.22604(15) 0.0300(8) Uani 1 1 d .
H49 H 0.1908 0.9280 0.2259 0.036 Uiso 1 1 calc R
C50 C 0.1312(2) 0.99176(19) 0.15045(19) 0.0498(11) Uani 1 1 d .
H50A H 0.1115 1.0225 0.1233 0.075 Uiso 1 1 calc R
H50B H 0.1733 0.9784 0.1372 0.075 Uiso 1 1 calc R
H50C H 0.1351 1.0154 0.1863 0.075 Uiso 1 1 calc R
C51 C 0.13284(19) 0.66089(18) 0.29525(18) 0.0411(10) Uani 1 1 d .
H51A H 0.1286 0.6412 0.2579 0.062 Uiso 1 1 calc R
H51B H 0.0909 0.6730 0.3096 0.062 Uiso 1 1 calc R
H51C H 0.1526 0.6273 0.3201 0.062 Uiso 1 1 calc R
C52 C 0.2158(2) 0.8234(2) 0.0673(2) 0.0579(12) Uani 1 1 d .
H52A H 0.1760 0.8187 0.0887 0.070 Uiso 1 1 calc R
H52B H 0.2156 0.7883 0.0375 0.070 Uiso 1 1 calc R

loop_
_atom_site_aniso_label
_atom_site_aniso_U_11
_atom_site_aniso_U_22
_atom_site_aniso_U_33
_atom_site_aniso_U_23
_atom_site_aniso_U_13
_atom_site_aniso_U_12
Cl1 0.0824(9) 0.0614(8) 0.0814(10) 0.0119(7) 0.0000(7) -0.0060(7)
Cl2 0.0494(7) 0.0952(10) 0.0829(10) 0.0159(8) -0.0209(6) -0.0112(7)
O1 0.0396(14) 0.0302(13) 0.0440(17) 0.0006(12) 0.0114(12) -0.0030(11)
O2 0.0524(18) 0.0453(17) 0.070(2) -0.0043(16) 0.0157(16) 0.0051(14)
O3 0.075(2) 0.0470(18) 0.088(3) 0.0224(18) 0.0275(19) 0.0140(16)
O4 0.069(2) 0.0442(17) 0.064(2) 0.0133(15) 0.0255(17) 0.0253(15)
O5 0.043(2) 0.082(3) 0.134(4) -0.033(2) -0.011(2) 0.0199(18)
O6 0.086(3) 0.0369(18) 0.127(3) 0.003(2) -0.057(2) 0.0100(17)
O7 0.0575(18) 0.0399(16) 0.0500(19) -0.0011(14) 0.0007(14) -0.0117(14)
O8 0.0524(17) 0.0360(16) 0.055(2) -0.0016(14) -0.0066(14) -0.0047(13)
O9 0.0237(12) 0.0403(15) 0.0475(18) 0.0024(12) 0.0018(11) -0.0060(11)
O10 0.0299(13) 0.0289(13) 0.065(2) 0.0075(13) -0.0010(12) 0.0005(11)
O11 0.0368(13) 0.0243(12) 0.0289(15) 0.0027(10) 0.0059(11) 0.0028(10)
O12 0.094(3) 0.077(3) 0.091(3) 0.044(2) 0.002(2) 0.022(2)
O13 0.089(2) 0.0477(18) 0.064(2) 0.0219(16) 0.0305(19) 0.0152(17)
O14 0.0588(16) 0.0245(13) 0.0324(16) 0.0060(11) 0.0035(12) -0.0028(12)
O15 0.0354(16) 0.070(2) 0.078(2) 0.0211(18) -0.0040(15) 0.0024(15)
O16 0.090(3) 0.045(2) 0.291(7) -0.056(3) -0.105(4) 0.021(2)
O17 0.0508(16) 0.0298(14) 0.0515(19) 0.0111(13) -0.0204(13) -0.0047(12)
O18 0.0409(14) 0.0322(13) 0.0396(17) 0.0092(12) -0.0133(12) -0.0040(11)
C1 0.0250(17) 0.0346(19) 0.026(2) 0.0008(16) -0.0007(14) -0.0010(14)
C2 0.0272(17) 0.0291(18) 0.031(2) -0.0042(15) -0.0033(14) -0.0024(14)
C3 0.0262(16) 0.0349(19) 0.022(2) -0.0040(15) -0.0046(14) -0.0034(15)
C4 0.0345(19) 0.0328(19) 0.032(2) 0.0049(16) 0.0006(16) 0.0006(16)
C5 0.0344(19) 0.038(2) 0.034(2) -0.0023(17) -0.0006(16) 0.0078(16)
C6 0.0241(17) 0.045(2) 0.026(2) -0.0017(17) -0.0037(14) -0.0006(16)
C7 0.0293(18) 0.036(2) 0.036(2) -0.0048(17) 0.0018(15) -0.0085(16)
C8 0.046(2) 0.037(2) 0.062(3) 0.007(2) 0.021(2) -0.0012(19)
C9 0.039(2) 0.035(2) 0.058(3) 0.002(2) 0.004(2) -0.0098(18)
C10 0.097(4) 0.049(3) 0.111(5) 0.023(3) 0.017(4) 0.022(3)
C11 0.040(2) 0.037(2) 0.053(3) 0.004(2) -0.0077(19) 0.0075(17)
C12 0.053(3) 0.040(3) 0.089(4) -0.015(3) -0.034(3) 0.009(2)
C13 0.129(5) 0.042(3) 0.224(8) -0.020(4) -0.124(6) 0.026(3)
C14 0.0247(17) 0.053(2) 0.034(2) -0.0047(18) -0.0020(15) 0.0043(17)
C15 0.0234(17) 0.036(2) 0.042(2) 0.0000(18) 0.0043(15) -0.0037(15)
C16 0.0133(15) 0.043(2) 0.036(2) 0.0001(17) 0.0035(13) 0.0023(14)
C17 0.0273(18) 0.039(2) 0.036(2) 0.0072(17) 0.0003(15) 0.0050(16)
C18 0.0201(16) 0.039(2) 0.043(2) 0.0000(18) 0.0031(15) 0.0011(15)
C19 0.0146(15) 0.040(2) 0.036(2) 0.0009(17) 0.0031(14) 0.0017(14)
C20 0.0228(16) 0.040(2) 0.034(2) 0.0083(17) 0.0021(15) -0.0011(15)
C21 0.0195(16) 0.050(2) 0.032(2) -0.0033(18) 0.0009(14) 0.0022(16)
C22 0.0221(16) 0.0352(19) 0.026(2) -0.0061(15) 0.0021(14) -0.0019(15)
C23 0.0225(16) 0.042(2) 0.023(2) -0.0098(16) -0.0009(14) 0.0025(15)
C24 0.0282(17) 0.0347(19) 0.031(2) -0.0038(16) -0.0032(15) 0.0090(15)
C25 0.0282(17) 0.0283(18) 0.028(2) -0.0053(15) 0.0015(14) -0.0013(15)
C26 0.0222(15) 0.0315(18) 0.0179(19) -0.0070(14) 0.0003(13) 0.0009(14)
C27 0.0239(16) 0.0291(17) 0.024(2) -0.0037(15) -0.0007(13) 0.0030(14)
C28 0.039(2) 0.034(2) 0.064(3) 0.002(2) 0.013(2) -0.0051(18)
C29 0.050(3) 0.037(2) 0.101(4) 0.021(3) -0.008(3) -0.001(2)
C30 0.0202(15) 0.0277(17) 0.028(2) -0.0033(15) -0.0016(13) -0.0001(13)
C31 0.0165(14) 0.0260(17) 0.027(2) 0.0017(15) -0.0007(13) 0.0000(13)
C32 0.0149(14) 0.0262(17) 0.027(2) -0.0027(14) -0.0014(13) -0.0016(13)
C33 0.0236(16) 0.0194(16) 0.034(2) -0.0009(15) -0.0013(14) 0.0016(13)
C34 0.0236(16) 0.0267(17) 0.029(2) 0.0047(15) -0.0015(14) -0.0037(14)
C35 0.0145(14) 0.0278(17) 0.028(2) -0.0004(15) -0.0032(13) -0.0002(13)
C36 0.0176(15) 0.0246(17) 0.030(2) -0.0022(15) -0.0016(13) 0.0016(13)
C37 0.044(2) 0.0238(18) 0.038(2) 0.0035(16) 0.0029(17) 0.0056(16)
C38 0.063(3) 0.026(2) 0.062(3) -0.002(2) 0.007(2) 0.003(2)
C39 0.144(6) 0.048(3) 0.078(4) 0.015(3) 0.057(4) -0.004(3)
C40 0.039(2) 0.030(2) 0.044(3) 0.0095(18) -0.0002(17) 0.0033(16)
C41 0.044(2) 0.029(2) 0.089(4) 0.007(2) -0.010(2) 0.0025(19)
C42 0.126(6) 0.071(4) 0.320(11) -0.052(6) -0.131(7) 0.002(4)
C43 0.0198(15) 0.0317(18) 0.029(2) 0.0015(15) 0.0017(13) 0.0015(14)
C44 0.0327(18) 0.0271(18) 0.027(2) 0.0013(15) -0.0005(14) 0.0034(15)
C45 0.0242(16) 0.0296(18) 0.0188(19) -0.0028(14) 0.0021(13) 0.0035(14)
C46 0.0257(16) 0.0261(17) 0.026(2) -0.0010(15) 0.0031(14) -0.0035(14)
C47 0.0300(17) 0.0280(18) 0.021(2) 0.0038(15) 0.0016(14) 0.0039(14)
C48 0.0253(16) 0.0292(18) 0.021(2) -0.0012(14) 0.0035(13) 0.0014(14)
C49 0.0296(17) 0.0280(18) 0.032(2) -0.0003(16) 0.0013(15) -0.0039(15)
C50 0.070(3) 0.030(2) 0.049(3) 0.0066(19) -0.014(2) -0.005(2)
C51 0.048(2) 0.0300(19) 0.046(3) 0.0054(18) -0.0086(19) -0.0015(17)
C52 0.052(3) 0.063(3) 0.059(3) 0.004(2) -0.011(2) -0.013(2)

loop_
_atom_type_symbol
_atom_type_description
_atom_type_scat_dispersion_real
_atom_type_scat_dispersion_imag
_atom_type_scat_source
C C 0.0033 0.0016 'International Tables Vol C Tables 4.2.6.8 and 6.1.1.4'
H H 0.0000 0.0000 'International Tables Vol C Tables 4.2.6.8 and 6.1.1.4'
Cl Cl 0.1484 0.1585 'International Tables Vol C Tables 4.2.6.8 and 6.1.1.4'
O O 0.0106 0.0060 'International Tables Vol C Tables 4.2.6.8 and 6.1.1.4'

loop_
_geom_angle_atom_site_label_1
_geom_angle_atom_site_label_2
_geom_angle_atom_site_label_3
_geom_angle
C2 O1 C8 118.0(3)
C9 O3 C10 117.1(4)
C5 O4 C11 118.9(3)
C12 O6 C13 117.0(5)
C22 O9 C28 117.9(3)
C25 O10 C29 116.9(3)
C31 O11 C37 115.9(3)
C38 O13 C39 113.0(4)
C34 O14 C40 117.8(3)
C41 O16 C42 112.5(5)
C44 O17 C50 118.7(3)
C47 O18 C51 117.0(3)
C3 C1 C48 112.9(3)
C3 C1 H1A 109.0
C48 C1 H1A 109.0
C3 C1 H1B 109.0
C48 C1 H1B 109.0
H1A C1 H1B 107.8
O1 C2 C7 123.0(3)
O1 C2 C3 115.7(3)
C7 C2 C3 121.3(3)
C4 C3 C2 117.7(3)
C4 C3 C1 121.6(3)
C2 C3 C1 120.7(3)
C3 C4 C5 121.1(3)
C3 C4 H4 119.4
C5 C4 H4 119.4
O4 C5 C4 124.5(3)
O4 C5 C6 114.7(3)
C4 C5 C6 120.8(3)
C7 C6 C5 118.3(3)
C7 C6 C14 121.1(3)
C5 C6 C14 120.6(3)
C6 C7 C2 120.8(3)
C6 C7 H7 119.6
C2 C7 H7 119.6
O1 C8 C9 108.5(3)
O1 C8 H8A 110.0
C9 C8 H8A 110.0
O1 C8 H8B 110.0
C9 C8 H8B 110.0
H8A C8 H8B 108.4
O2 C9 O3 124.7(4)
O2 C9 C8 126.2(4)
O3 C9 C8 109.1(4)
O3 C10 H10A 109.5
O3 C10 H10B 109.5
H10A C10 H10B 109.5
O3 C10 H10C 109.5
H10A C10 H10C 109.5
H10B C10 H10C 109.5
O4 C11 C12 106.8(4)
O4 C11 H11A 110.4
C12 C11 H11A 110.4
O4 C11 H11B 110.4
C12 C11 H11B 110.4
H11A C11 H11B 108.6
O5 C12 O6 124.5(4)
O5 C12 C11 126.2(5)
O6 C12 C11 109.2(4)
O6 C13 H13A 109.5
O6 C13 H13B 109.5
H13A C13 H13B 109.5
O6 C13 H13C 109.5
H13A C13 H13C 109.5
H13B C13 H13C 109.5
C16 C14 C6 110.8(3)
C16 C14 H14A 109.5
C6 C14 H14A 109.5
C16 C14 H14B 109.5
C6 C14 H14B 109.5
H14A C14 H14B 108.1
O7 C15 C20 121.0(4)
O7 C15 C16 120.2(4)
C20 C15 C16 118.8(3)
C17 C16 C15 118.1(3)
C17 C16 C14 124.2(4)
C15 C16 C14 117.7(3)
C16 C17 C18 123.0(3)
C16 C17 H17 118.5
C18 C17 H17 118.5
O8 C18 C17 120.1(4)
O8 C18 C19 121.7(4)
C17 C18 C19 118.2(3)
C20 C19 C18 119.1(3)
C20 C19 C21 122.4(3)
C18 C19 C21 118.5(3)
C19 C20 C15 122.7(3)
C19 C20 H20 118.7
C15 C20 H20 118.7
C19 C21 C23 109.9(3)
C19 C21 H21A 109.7
C23 C21 H21A 109.7
C19 C21 H21B 109.7
C23 C21 H21B 109.7
H21A C21 H21B 108.2
O9 C22 C23 116.3(3)
O9 C22 C27 123.3(3)
C23 C22 C27 120.3(3)
C22 C23 C24 119.0(3)
C22 C23 C21 121.3(3)
C24 C23 C21 119.7(3)
C25 C24 C23 120.6(3)
C25 C24 H24 119.7
C23 C24 H24 119.7
O10 C25 C24 122.8(3)
O10 C25 C26 116.8(3)
C24 C25 C26 120.4(3)
C27 C26 C25 118.5(3)
C27 C26 C30 119.3(3)
C25 C26 C30 122.1(3)
C26 C27 C22 121.1(3)
C26 C27 H27 119.4
C22 C27 H27 119.4
O9 C28 H28A 109.5
O9 C28 H28B 109.5
H28A C28 H28B 109.5
O9 C28 H28C 109.5
H28A C28 H28C 109.5
H28B C28 H28C 109.5
O10 C29 H29A 109.5
O10 C29 H29B 109.5
H29A C29 H29B 109.5
O10 C29 H29C 109.5
H29A C29 H29C 109.5
H29B C29 H29C 109.5
C32 C30 C26 111.2(3)
C32 C30 H30A 109.4
C26 C30 H30A 109.4
C32 C30 H30B 109.4
C26 C30 H30B 109.4
H30A C30 H30B 108.0
C36 C31 O11 123.1(3)
C36 C31 C32 120.6(3)
O11 C31 C32 116.3(3)
C33 C32 C31 117.9(3)
C33 C32 C30 119.6(3)
C31 C32 C30 122.5(3)
C34 C33 C32 121.4(3)
C34 C33 H33 119.3
C32 C33 H33 119.3
C33 C34 O14 124.2(3)
C33 C34 C35 120.7(3)
O14 C34 C35 115.1(3)
C36 C35 C34 118.1(3)
C36 C35 C43 121.1(3)
C34 C35 C43 120.8(3)
C31 C36 C35 121.3(3)
C31 C36 H36 119.3
C35 C36 H36 119.3
O11 C37 C38 110.3(3)
O11 C37 H37A 109.6
C38 C37 H37A 109.6
O11 C37 H37B 109.6
C38 C37 H37B 109.6
H37A C37 H37B 108.1
O12 C38 O13 124.3(4)
O12 C38 C37 122.2(4)
O13 C38 C37 113.3(4)
O13 C39 H39A 109.5
O13 C39 H39B 109.5
H39A C39 H39B 109.5
O13 C39 H39C 109.5
H39A C39 H39C 109.5
H39B C39 H39C 109.5
O14 C40 C41 110.4(3)
O14 C40 H40A 109.6
C41 C40 H40A 109.6
O14 C40 H40B 109.6
C41 C40 H40B 109.6
H40A C40 H40B 108.1
O15 C41 O16 125.2(4)
O15 C41 C40 125.3(4)
O16 C41 C40 109.4(4)
O16 C42 H42A 109.5
O16 C42 H42B 109.5
H42A C42 H42B 109.5
O16 C42 H42C 109.5
H42A C42 H42C 109.5
H42B C42 H42C 109.5
C35 C43 C45 110.6(2)
C35 C43 H43A 109.5
C45 C43 H43A 109.5
C35 C43 H43B 109.5
C45 C43 H43B 109.5
H43A C43 H43B 108.1
O17 C44 C49 124.2(3)
O17 C44 C45 115.4(3)
C49 C44 C45 120.5(3)
C46 C45 C44 118.2(3)
C46 C45 C43 120.8(3)
C44 C45 C43 121.0(3)
C45 C46 C47 121.4(3)
C45 C46 H46 119.3
C47 C46 H46 119.3
O18 C47 C46 123.1(3)
O18 C47 C48 116.5(3)
C46 C47 C48 120.4(3)
C49 C48 C47 118.1(3)
C49 C48 C1 120.7(3)
C47 C48 C1 121.2(3)
C44 C49 C48 121.4(3)
C44 C49 H49 119.3
C48 C49 H49 119.3
O17 C50 H50A 109.5
O17 C50 H50B 109.5
H50A C50 H50B 109.5
O17 C50 H50C 109.5
H50A C50 H50C 109.5
H50B C50 H50C 109.5
O18 C51 H51A 109.5
O18 C51 H51B 109.5
H51A C51 H51B 109.5
O18 C51 H51C 109.5
H51A C51 H51C 109.5
H51B C51 H51C 109.5
Cl2 C52 Cl1 111.7(2)
Cl2 C52 H52A 109.3
Cl1 C52 H52A 109.3
Cl2 C52 H52B 109.3
Cl1 C52 H52B 109.3
H52A C52 H52B 107.9

loop_
_geom_bond_atom_site_label_1
_geom_bond_atom_site_label_2
_geom_bond_distance
Cl1 C52 1.761(5)
Cl2 C52 1.731(5)
O1 C2 1.385(4)
O1 C8 1.393(5)
O2 C9 1.190(5)
O3 C9 1.329(5)
O3 C10 1.449(5)
O4 C5 1.378(4)
O4 C11 1.398(5)
O5 C12 1.185(6)
O6 C12 1.336(6)
O6 C13 1.436(6)
O7 C15 1.226(4)
O8 C18 1.224(4)
O9 C22 1.375(4)
O9 C28 1.418(5)
O10 C25 1.382(4)
O10 C29 1.418(5)
O11 C31 1.388(4)
O11 C37 1.421(4)
O12 C38 1.195(5)
O13 C38 1.299(5)
O13 C39 1.469(6)
O14 C34 1.386(4)
O14 C40 1.401(4)
O15 C41 1.171(5)
O16 C41 1.295(5)
O16 C42 1.471(7)
O17 C44 1.375(4)
O17 C50 1.416(5)
O18 C47 1.378(4)
O18 C51 1.417(4)
C1 C3 1.515(5)
C1 C48 1.521(4)
C1 H1A 0.9900
C1 H1B 0.9900
C2 C7 1.390(5)
C2 C3 1.390(5)
C3 C4 1.386(5)
C4 C5 1.389(5)
C4 H4 0.9500
C5 C6 1.391(5)
C6 C7 1.380(5)
C6 C14 1.517(5)
C7 H7 0.9500
C8 C9 1.496(6)
C8 H8A 0.9900
C8 H8B 0.9900
C10 H10A 0.9800
C10 H10B 0.9800
C10 H10C 0.9800
C11 C12 1.510(6)
C11 H11A 0.9900
C11 H11B 0.9900
C13 H13A 0.9800
C13 H13B 0.9800
C13 H13C 0.9800
C14 C16 1.509(5)
C14 H14A 0.9900
C14 H14B 0.9900
C15 C20 1.465(5)
C15 C16 1.488(5)
C16 C17 1.338(5)
C17 C18 1.470(5)
C17 H17 0.9500
C18 C19 1.481(5)
C19 C20 1.328(5)
C19 C21 1.511(5)
C20 H20 0.9500
C21 C23 1.527(4)
C21 H21A 0.9900
C21 H21B 0.9900
C22 C23 1.380(5)
C22 C27 1.391(4)
C23 C24 1.392(5)
C24 C25 1.390(5)
C24 H24 0.9500
C25 C26 1.391(5)
C26 C27 1.386(5)
C26 C30 1.519(4)
C27 H27 0.9500
C28 H28A 0.9800
C28 H28B 0.9800
C28 H28C 0.9800
C29 H29A 0.9800
C29 H29B 0.9800
C29 H29C 0.9800
C30 C32 1.514(5)
C30 H30A 0.9900
C30 H30B 0.9900
C31 C36 1.383(5)
C31 C32 1.395(5)
C32 C33 1.392(5)
C33 C34 1.376(5)
C33 H33 0.9500
C34 C35 1.393(5)
C35 C36 1.387(5)
C35 C43 1.517(5)
C36 H36 0.9500
C37 C38 1.494(6)
C37 H37A 0.9900
C37 H37B 0.9900
C39 H39A 0.9800
C39 H39B 0.9800
C39 H39C 0.9800
C40 C41 1.516(6)
C40 H40A 0.9900
C40 H40B 0.9900
C42 H42A 0.9800
C42 H42B 0.9800
C42 H42C 0.9800
C43 C45 1.518(4)
C43 H43A 0.9900
C43 H43B 0.9900
C44 C49 1.387(5)
C44 C45 1.391(5)
C45 C46 1.388(5)
C46 C47 1.390(5)
C46 H46 0.9500
C47 C48 1.391(5)
C48 C49 1.388(5)
C49 H49 0.9500
C50 H50A 0.9800
C50 H50B 0.9800
C50 H50C 0.9800
C51 H51A 0.9800
C51 H51B 0.9800
C51 H51C 0.9800
C52 H52A 0.9900
C52 H52B 0.9900
